data_1545979
loop_
_publ_author_name
'Wheatley, Andrew'
'Peel, Andrew'
'Ackroyd, Ryan'

_publ_section_title
;
 Metal exchange in lithiocuprates: implications for our understanding of
 structure and reactivity
;
_journal_name_full 'Chem. Sci.'
_journal_paper_doi 10.1039/C7SC01423F
_journal_year 2017
_chemical_formula_moiety 'C54 H104 Li6 N6 O6'
_chemical_formula_sum 'C54 H104 Li6 N6 O6'
_chemical_formula_weight 975.07
_space_group_crystal_system triclinic
_space_group_IT_number 2
_space_group_name_Hall '-P 1'
_space_group_name_H-M_alt 'P -1'
_symmetry_space_group_name_Hall '-P 1'
_symmetry_space_group_name_H-M 'P -1'
_atom_sites_solution_hydrogens geom
_audit_creation_method SHELXL-2014/7
_audit_update_record
;
2017-03-26 deposited with the CCDC.
2017-05-03 downloaded from the CCDC.
;
_cell_angle_alpha 82.4990(10)
_cell_angle_beta 66.9060(10)
_cell_angle_gamma 72.4890(10)
_cell_formula_units_Z 1
_cell_length_a 11.8638(3)
_cell_length_b 12.0430(3)
_cell_length_c 12.2033(3)
_cell_measurement_reflns_used 8775
_cell_measurement_temperature 180(2)
_cell_measurement_theta_max 66.65
_cell_measurement_theta_min 3.849
_cell_volume 1529.35(7)
_computing_cell_refinement 'SAINT (Bruker, 2014)'
_computing_data_collection 'APEX2 (Bruker, 2014)'
_computing_data_reduction SAINT
_computing_molecular_graphics 'Mercury (Macrae et al., 2008)'
_computing_publication_material SHELXL
_computing_structure_refinement 'SHELXL (Sheldrick, 2015)'
_computing_structure_solution 'SHELXT (Sheldrick, 2015)'
_diffrn_ambient_temperature 180(2)
_diffrn_measured_fraction_theta_full 0.992
_diffrn_measured_fraction_theta_max 0.992
_diffrn_measurement_device_type 'Bruker D8-QUEST PHOTON-100'
_diffrn_measurement_method 'Thin slice \w and \f scans'
_diffrn_radiation_source 'Incoatec I\mS Cu microsource'
_diffrn_radiation_type CuK\a
_diffrn_radiation_wavelength 1.54184
_diffrn_reflns_av_R_equivalents 0.0303
_diffrn_reflns_av_unetI/netI 0.0293
_diffrn_reflns_Laue_measured_fraction_full 0.992
_diffrn_reflns_Laue_measured_fraction_max 0.992
_diffrn_reflns_limit_h_max 14
_diffrn_reflns_limit_h_min -14
_diffrn_reflns_limit_k_max 14
_diffrn_reflns_limit_k_min -14
_diffrn_reflns_limit_l_max 13
_diffrn_reflns_limit_l_min -14
_diffrn_reflns_number 16485
_diffrn_reflns_point_group_measured_fraction_full 0.992
_diffrn_reflns_point_group_measured_fraction_max 0.992
_diffrn_reflns_theta_full 66.691
_diffrn_reflns_theta_max 66.691
_diffrn_reflns_theta_min 3.849
_exptl_absorpt_coefficient_mu 0.511
_exptl_absorpt_correction_T_max 0.7528
_exptl_absorpt_correction_T_min 0.6663
_exptl_absorpt_correction_type multi-scan
_exptl_absorpt_process_details
;
multi-scan from symmetry-related measurements 'SADABS (Bruker, 2014)' 
;
_exptl_crystal_colour colourless
_exptl_crystal_density_diffrn 1.059
_exptl_crystal_description block
_exptl_crystal_F_000 536
_exptl_crystal_size_max 0.210
_exptl_crystal_size_mid 0.150
_exptl_crystal_size_min 0.140
_refine_diff_density_max 0.535
_refine_diff_density_min -0.313
_refine_diff_density_rms 0.042
_refine_ls_extinction_method none
_refine_ls_goodness_of_fit_ref 1.035
_refine_ls_hydrogen_treatment constr
_refine_ls_matrix_type full
_refine_ls_number_parameters 343
_refine_ls_number_reflns 5374
_refine_ls_number_restraints 119
_refine_ls_restrained_S_all 1.072
_refine_ls_R_factor_all 0.0632
_refine_ls_R_factor_gt 0.0502
_refine_ls_shift/su_max 0.000
_refine_ls_shift/su_mean 0.000
_refine_ls_structure_factor_coef Fsqd
_refine_ls_weighting_details 'w=1/[\s^2^(Fo^2^)+(0.0697P)^2^+0.6291P] where P=(Fo^2^+2Fc^2^)/3'
_refine_ls_weighting_scheme calc
_refine_ls_wR_factor_gt 0.1308
_refine_ls_wR_factor_ref 0.1400
_reflns_Friedel_coverage 0.000
_reflns_number_gt 4361
_reflns_number_total 5374
_reflns_threshold_expression 'I > 2\s(I)'
_cod_data_source_file c7sc01423f2.cif
_cod_data_source_block aw1524
_cod_database_code 1545979
_shelx_shelxl_version_number 2014/7
_shelx_space_group_comment
;
The symmetry employed for this shelxl refinement is uniquely defined
by the following loop, which should always be used as a source of
symmetry information in preference to the above space-group names.
They are only intended as comments.
;
_shelx_estimated_absorpt_t_min 0.900
_shelx_estimated_absorpt_t_max 0.932

loop_
_space_group_symop_operation_xyz
'x, y, z'
'-x, -y, -z'

loop_
_atom_site_label
_atom_site_type_symbol
_atom_site_fract_x
_atom_site_fract_y
_atom_site_fract_z
_atom_site_U_iso_or_equiv
_atom_site_adp_type
_atom_site_occupancy
_atom_site_site_symmetry_order
_atom_site_calc_flag
_atom_site_refinement_flags_posn
_atom_site_refinement_flags_adp
_atom_site_refinement_flags_occupancy
_atom_site_disorder_assembly
_atom_site_disorder_group
O1 O 0.47879(12) 0.39936(10) 0.76372(12) 0.0399(3) Uani 1 1 d . . . . .
N1 N 0.40083(12) 0.72037(11) 0.76842(11) 0.0247(3) Uani 1 1 d . . . . .
C1 C 0.46479(16) 0.80718(15) 0.69343(15) 0.0309(4) Uani 1 1 d . . . . .
Li1 Li 0.2354(3) 0.7285(2) 0.7509(2) 0.0288(6) Uani 1 1 d . . . . .
N2 N 0.04370(12) 0.77067(11) 0.77310(11) 0.0242(3) Uani 1 1 d . . . . .
O2 O 0.03375(12) 0.49946(12) 0.68480(14) 0.0487(4) Uani 1 1 d . U . . .
C23 C 0.1026(3) 0.3804(2) 0.6595(3) 0.0656(6) Uani 0.355(11) 1 d D U P A 1
H23A H 0.1113 0.3390 0.7326 0.079 Uiso 0.355(11) 1 calc R U P A 1
H23B H 0.1889 0.3748 0.5987 0.079 Uiso 0.355(11) 1 calc R U P A 1
C24 C 0.0310(8) 0.3265(9) 0.6145(13) 0.078(2) Uani 0.355(11) 1 d D U P A 1
H24A H 0.0307 0.2472 0.6483 0.094 Uiso 0.355(11) 1 calc R U P A 1
H24B H 0.0675 0.3228 0.5264 0.094 Uiso 0.355(11) 1 calc R U P A 1
C25 C -0.1060(3) 0.4127(3) 0.6604(3) 0.0896(9) Uani 0.355(11) 1 d D U P A 1
H25A H -0.1359 0.4388 0.5938 0.107 Uiso 0.355(11) 1 calc R U P A 1
H25B H -0.1664 0.3738 0.7215 0.107 Uiso 0.355(11) 1 calc R U P A 1
C23' C 0.1026(3) 0.3804(2) 0.6595(3) 0.0656(6) Uani 0.645(11) 1 d D U P A 2
H23C H 0.1485 0.3478 0.7140 0.079 Uiso 0.645(11) 1 calc R U P A 2
H23D H 0.1644 0.3711 0.5762 0.079 Uiso 0.645(11) 1 calc R U P A 2
C24' C -0.0034(6) 0.3221(4) 0.6806(8) 0.0826(15) Uani 0.645(11) 1 d D U P A 2
H24C H 0.0276 0.2574 0.6245 0.099 Uiso 0.645(11) 1 calc R U P A 2
H24D H -0.0325 0.2909 0.7631 0.099 Uiso 0.645(11) 1 calc R U P A 2
C25' C -0.1060(3) 0.4127(3) 0.6604(3) 0.0896(9) Uani 0.645(11) 1 d D U P A 2
H25C H -0.1892 0.3954 0.7026 0.107 Uiso 0.645(11) 1 calc R U P A 2
H25D H -0.0904 0.4250 0.5745 0.107 Uiso 0.645(11) 1 calc R U P A 2
C26 C -0.0989(2) 0.5130(3) 0.7122(3) 0.0814(9) Uani 1 1 d . U . . .
H26A H -0.1365 0.5867 0.6773 0.098 Uiso 1 1 calc R U . A 1
H26B H -0.1460 0.5143 0.7995 0.098 Uiso 1 1 calc R U . A 1
C2 C 0.61233(18) 0.76991(18) 0.65049(19) 0.0446(5) Uani 1 1 d . . . . .
H2A H 0.6471 0.8227 0.5865 0.067 Uiso 1 1 calc R U . . .
H2B H 0.6454 0.6902 0.6207 0.067 Uiso 1 1 calc R U . . .
H2C H 0.6376 0.7733 0.7172 0.067 Uiso 1 1 calc R U . . .
Li2 Li 0.4611(3) 0.5625(2) 0.6919(3) 0.0310(6) Uani 1 1 d . . . . .
O3 O 0.39338(12) 0.47385(12) 0.46058(11) 0.0428(3) Uani 1 1 d . . . . .
N3 N 0.29434(13) 0.57171(12) 0.64587(12) 0.0294(3) Uani 1 1 d . . . . .
Li3 Li 0.1005(3) 0.6167(3) 0.7087(3) 0.0350(7) Uani 1 1 d . . . . .
C3 C 0.4338(2) 0.82554(17) 0.58113(17) 0.0424(5) Uani 1 1 d . . . . .
H3A H 0.4785 0.8793 0.5267 0.064 Uiso 1 1 calc R U . . .
H3B H 0.3418 0.8584 0.6026 0.064 Uiso 1 1 calc R U . . .
H3C H 0.4613 0.7507 0.5419 0.064 Uiso 1 1 calc R U . . .
C4 C 0.41424(19) 0.92557(15) 0.75532(17) 0.0406(5) Uani 1 1 d . . . . .
H4A H 0.4659 0.9779 0.7060 0.049 Uiso 1 1 calc R U . . .
H4B H 0.3252 0.9615 0.7613 0.049 Uiso 1 1 calc R U . . .
C5 C 0.41850(19) 0.91422(16) 0.87921(18) 0.0419(5) Uani 1 1 d . . . . .
H5A H 0.5081 0.8874 0.8734 0.050 Uiso 1 1 calc R U . . .
H5B H 0.3789 0.9910 0.9183 0.050 Uiso 1 1 calc R U . . .
C6 C 0.34750(17) 0.82778(15) 0.95246(16) 0.0349(4) Uani 1 1 d . . . . .
H6A H 0.2559 0.8601 0.9664 0.042 Uiso 1 1 calc R U . . .
H6B H 0.3560 0.8164 1.0310 0.042 Uiso 1 1 calc R U . . .
C7 C 0.39694(15) 0.70874(14) 0.89164(15) 0.0277(4) Uani 1 1 d . . . . .
C8 C 0.52457(18) 0.64136(17) 0.90513(18) 0.0415(5) Uani 1 1 d . . . . .
H8A H 0.5093 0.6224 0.9894 0.062 Uiso 1 1 calc R U . . .
H8B H 0.5840 0.6898 0.8749 0.062 Uiso 1 1 calc R U . . .
H8C H 0.5611 0.5693 0.8596 0.062 Uiso 1 1 calc R U . . .
C9 C 0.30267(17) 0.63870(15) 0.96206(16) 0.0346(4) Uani 1 1 d . . . . .
H9A H 0.2987 0.6280 1.0444 0.052 Uiso 1 1 calc R U . . .
H9B H 0.3306 0.5625 0.9254 0.052 Uiso 1 1 calc R U . . .
H9C H 0.2181 0.6806 0.9616 0.052 Uiso 1 1 calc R U . . .
C10 C 0.01685(16) 0.86540(14) 0.68965(16) 0.0314(4) Uani 1 1 d . . . . .
C11 C 0.04414(19) 0.97950(16) 0.7045(2) 0.0443(5) Uani 1 1 d . . . . .
H11A H 0.0433 1.0309 0.6355 0.066 Uiso 1 1 calc R U . . .
H11B H 0.1279 0.9611 0.7104 0.066 Uiso 1 1 calc R U . . .
H11C H -0.0215 1.0186 0.7771 0.066 Uiso 1 1 calc R U . . .
C12 C 0.10511(19) 0.82178(18) 0.56348(17) 0.0432(5) Uani 1 1 d . . . . .
H12A H 0.0908 0.8829 0.5051 0.065 Uiso 1 1 calc R U . . .
H12B H 0.0868 0.7524 0.5484 0.065 Uiso 1 1 calc R U . . .
H12C H 0.1941 0.8022 0.5564 0.065 Uiso 1 1 calc R U . . .
C13 C -0.12091(18) 0.89567(17) 0.69495(18) 0.0403(4) Uani 1 1 d . . . . .
H13A H -0.1366 0.9659 0.6451 0.048 Uiso 1 1 calc R U . . .
H13B H -0.1316 0.8307 0.6614 0.048 Uiso 1 1 calc R U . . .
C14 C -0.21794(17) 0.91766(16) 0.82063(19) 0.0426(5) Uani 1 1 d . . . . .
H14A H -0.2132 0.9868 0.8527 0.051 Uiso 1 1 calc R U . . .
H14B H -0.3048 0.9328 0.8209 0.051 Uiso 1 1 calc R U . . .
C15 C -0.19037(16) 0.81188(16) 0.89728(17) 0.0364(4) Uani 1 1 d . . . . .
H15A H -0.2033 0.7451 0.8689 0.044 Uiso 1 1 calc R U . . .
H15B H -0.2515 0.8273 0.9804 0.044 Uiso 1 1 calc R U . . .
C16 C -0.05311(15) 0.77925(14) 0.89526(15) 0.0285(4) Uani 1 1 d . . . . .
C17 C -0.04645(18) 0.86432(17) 0.97579(17) 0.0410(5) Uani 1 1 d . . . . .
H17A H -0.1015 0.8539 1.0585 0.061 Uiso 1 1 calc R U . . .
H17B H -0.0752 0.9446 0.9495 0.061 Uiso 1 1 calc R U . . .
H17C H 0.0416 0.8484 0.9704 0.061 Uiso 1 1 calc R U . . .
C18 C -0.02887(17) 0.65774(16) 0.95258(16) 0.0362(4) Uani 1 1 d . . . . .
H18A H -0.0882 0.6606 1.0357 0.054 Uiso 1 1 calc R U . . .
H18B H 0.0588 0.6322 0.9497 0.054 Uiso 1 1 calc R U . . .
H18C H -0.0417 0.6028 0.9089 0.054 Uiso 1 1 calc R U . . .
C19 C 0.5913(2) 0.30275(18) 0.7269(2) 0.0507(5) Uani 1 1 d . . . . .
H19A H 0.6417 0.2964 0.7768 0.061 Uiso 1 1 calc R U . . .
H19B H 0.6452 0.3126 0.6426 0.061 Uiso 1 1 calc R U . . .
C20 C 0.5442(3) 0.19455(18) 0.7428(3) 0.0626(7) Uani 1 1 d . . . . .
H20A H 0.5928 0.1444 0.6720 0.075 Uiso 1 1 calc R U . . .
H20B H 0.5528 0.1488 0.8140 0.075 Uiso 1 1 calc R U . . .
C21 C 0.4047(2) 0.24228(18) 0.75797(19) 0.0488(5) Uani 1 1 d . . . . .
H21A H 0.3945 0.2569 0.6802 0.059 Uiso 1 1 calc R U . . .
H21B H 0.3536 0.1894 0.8070 0.059 Uiso 1 1 calc R U . . .
C22 C 0.3704(2) 0.35272(17) 0.82067(18) 0.0425(5) Uani 1 1 d . . . . .
H22A H 0.2930 0.4078 0.8125 0.051 Uiso 1 1 calc R U . . .
H22B H 0.3543 0.3375 0.9064 0.051 Uiso 1 1 calc R U . . .
C27 C 0.34373(14) 0.52376(13) 0.55447(14) 0.0255(4) Uani 1 1 d . . . . .

loop_
_atom_site_aniso_label
_atom_site_aniso_U_11
_atom_site_aniso_U_22
_atom_site_aniso_U_33
_atom_site_aniso_U_23
_atom_site_aniso_U_13
_atom_site_aniso_U_12
O1 0.0371(7) 0.0268(6) 0.0520(8) -0.0046(5) -0.0113(6) -0.0092(5)
N1 0.0246(7) 0.0229(7) 0.0278(7) -0.0063(5) -0.0084(6) -0.0078(5)
C1 0.0296(9) 0.0288(9) 0.0337(9) -0.0070(7) -0.0061(7) -0.0121(7)
Li1 0.0255(14) 0.0288(14) 0.0328(14) -0.0035(11) -0.0099(12) -0.0084(11)
N2 0.0199(6) 0.0217(6) 0.0275(7) -0.0032(5) -0.0061(5) -0.0034(5)
O2 0.0339(7) 0.0442(8) 0.0712(10) -0.0225(7) -0.0126(7) -0.0156(6)
C23 0.0721(15) 0.0412(12) 0.0921(17) -0.0152(11) -0.0342(13) -0.0168(11)
C24 0.088(4) 0.070(3) 0.094(4) -0.031(3) -0.028(3) -0.041(3)
C25 0.0707(16) 0.107(2) 0.109(2) -0.0334(17) -0.0234(15) -0.0501(15)
C23' 0.0721(15) 0.0412(12) 0.0921(17) -0.0152(11) -0.0342(13) -0.0168(11)
C24' 0.115(3) 0.057(2) 0.098(3) -0.007(2) -0.040(3) -0.049(2)
C25' 0.0707(16) 0.107(2) 0.109(2) -0.0334(17) -0.0234(15) -0.0501(15)
C26 0.0405(12) 0.100(2) 0.111(2) -0.0442(17) -0.0155(13) -0.0289(13)
C2 0.0325(10) 0.0492(12) 0.0502(12) -0.0149(9) -0.0030(9) -0.0193(9)
Li2 0.0280(14) 0.0294(14) 0.0334(15) -0.0097(12) -0.0076(12) -0.0063(11)
O3 0.0362(7) 0.0527(8) 0.0349(7) -0.0219(6) -0.0004(6) -0.0144(6)
N3 0.0226(7) 0.0306(7) 0.0329(8) -0.0116(6) -0.0064(6) -0.0049(6)
Li3 0.0251(14) 0.0339(15) 0.0452(17) -0.0151(13) -0.0083(13) -0.0074(12)
C3 0.0501(12) 0.0416(11) 0.0354(10) 0.0027(8) -0.0097(9) -0.0221(9)
C4 0.0450(11) 0.0274(9) 0.0469(11) -0.0059(8) -0.0083(9) -0.0163(8)
C5 0.0434(11) 0.0335(10) 0.0505(11) -0.0190(8) -0.0122(9) -0.0126(8)
C6 0.0368(10) 0.0328(9) 0.0348(9) -0.0119(7) -0.0124(8) -0.0056(8)
C7 0.0272(8) 0.0260(8) 0.0309(8) -0.0076(7) -0.0128(7) -0.0028(7)
C8 0.0380(10) 0.0403(10) 0.0500(11) -0.0080(9) -0.0251(9) -0.0013(8)
C9 0.0385(10) 0.0322(9) 0.0328(9) -0.0023(7) -0.0132(8) -0.0090(8)
C10 0.0299(9) 0.0268(9) 0.0380(9) 0.0034(7) -0.0138(7) -0.0084(7)
C11 0.0419(11) 0.0296(10) 0.0611(13) 0.0058(9) -0.0182(10) -0.0136(8)
C12 0.0455(11) 0.0490(11) 0.0341(10) 0.0077(8) -0.0147(9) -0.0155(9)
C13 0.0368(10) 0.0356(10) 0.0538(12) 0.0082(8) -0.0262(9) -0.0083(8)
C14 0.0231(9) 0.0339(10) 0.0673(13) -0.0048(9) -0.0168(9) -0.0015(7)
C15 0.0224(8) 0.0350(10) 0.0439(10) -0.0082(8) -0.0027(7) -0.0067(7)
C16 0.0235(8) 0.0266(8) 0.0307(9) -0.0054(7) -0.0050(7) -0.0052(6)
C17 0.0383(10) 0.0415(11) 0.0397(10) -0.0156(8) -0.0095(8) -0.0066(8)
C18 0.0350(10) 0.0376(10) 0.0319(9) 0.0022(7) -0.0082(8) -0.0111(8)
C19 0.0439(12) 0.0413(11) 0.0566(13) -0.0021(9) -0.0170(10) 0.0011(9)
C20 0.0859(18) 0.0274(10) 0.0854(17) -0.0015(11) -0.0521(15) -0.0035(11)
C21 0.0577(13) 0.0437(11) 0.0476(12) -0.0030(9) -0.0166(10) -0.0207(10)
C22 0.0507(12) 0.0368(10) 0.0431(11) 0.0061(8) -0.0149(9) -0.0228(9)
C27 0.0196(8) 0.0229(8) 0.0330(9) -0.0033(7) -0.0071(7) -0.0070(6)

loop_
_atom_type_symbol
_atom_type_description
_atom_type_scat_dispersion_real
_atom_type_scat_dispersion_imag
_atom_type_scat_source
C C 0.0181 0.0091 'International Tables Vol C Tables 4.2.6.8 and 6.1.1.4'
H H 0.0000 0.0000 'International Tables Vol C Tables 4.2.6.8 and 6.1.1.4'
Li Li 0.0008 0.0003 'International Tables Vol C Tables 4.2.6.8 and 6.1.1.4'
N N 0.0311 0.0180 'International Tables Vol C Tables 4.2.6.8 and 6.1.1.4'
O O 0.0492 0.0322 'International Tables Vol C Tables 4.2.6.8 and 6.1.1.4'

loop_
_geom_angle_atom_site_label_1
_geom_angle_atom_site_label_2
_geom_angle_atom_site_label_3
_geom_angle
_geom_angle_site_symmetry_1
_geom_angle_site_symmetry_3
C19 O1 C22 107.74(15) . .
C19 O1 Li2 125.97(14) . .
C22 O1 Li2 121.69(14) . .
C7 N1 C1 114.87(12) . .
C7 N1 Li1 115.62(12) . .
C1 N1 Li1 113.27(13) . .
C7 N1 Li2 111.40(13) . .
C1 N1 Li2 114.27(13) . .
Li1 N1 Li2 83.65(12) . .
N1 C1 C3 106.79(13) . .
N1 C1 C4 112.00(13) . .
C3 C1 C4 107.75(15) . .
N1 C1 C2 115.38(15) . .
C3 C1 C2 106.13(15) . .
C4 C1 C2 108.37(14) . .
N1 Li1 N2 163.39(16) . .
N1 Li1 N3 100.56(12) . .
N2 Li1 N3 95.39(12) . .
N1 Li1 Li3 147.09(15) . .
N2 Li1 Li3 47.04(9) . .
N3 Li1 Li3 49.34(9) . .
N1 Li1 Li2 48.19(9) . .
N2 Li1 Li2 146.50(14) . .
N3 Li1 Li2 52.80(9) . .
Li3 Li1 Li2 99.59(12) . .
C10 N2 C16 116.12(12) . .
C10 N2 Li3 114.10(14) . .
C16 N2 Li3 112.70(13) . .
C10 N2 Li1 109.86(12) . .
C16 N2 Li1 118.56(13) . .
Li3 N2 Li1 80.59(12) . .
C23' O2 C26 109.24(18) . .
C23 O2 C26 109.24(18) . .
C23' O2 Li3 125.30(16) . .
C23 O2 Li3 125.30(16) . .
C26 O2 Li3 124.47(16) . .
O2 C23 C24 108.3(4) . .
O2 C23 H23A 110.0 . .
C24 C23 H23A 110.0 . .
O2 C23 H23B 110.0 . .
C24 C23 H23B 110.0 . .
H23A C23 H23B 108.4 . .
C23 C24 C25 102.1(5) . .
C23 C24 H24A 111.3 . .
C25 C24 H24A 111.3 . .
C23 C24 H24B 111.3 . .
C25 C24 H24B 111.3 . .
H24A C24 H24B 109.2 . .
C26 C25 C24 107.6(3) . .
C26 C25 H25A 110.2 . .
C24 C25 H25A 110.2 . .
C26 C25 H25B 110.2 . .
C24 C25 H25B 110.2 . .
H25A C25 H25B 108.5 . .
O2 C23' C24' 102.8(3) . .
O2 C23' H23C 111.2 . .
C24' C23' H23C 111.2 . .
O2 C23' H23D 111.2 . .
C24' C23' H23D 111.2 . .
H23C C23' H23D 109.1 . .
C25' C24' C23' 105.7(3) . .
C25' C24' H24C 110.6 . .
C23' C24' H24C 110.6 . .
C25' C24' H24D 110.6 . .
C23' C24' H24D 110.6 . .
H24C C24' H24D 108.7 . .
C24' C25' C26 100.5(3) . .
C24' C25' H25C 111.7 . .
C26 C25' H25C 111.7 . .
C24' C25' H25D 111.7 . .
C26 C25' H25D 111.7 . .
H25C C25' H25D 109.5 . .
O2 C26 C25' 106.6(2) . .
O2 C26 C25 106.6(2) . .
O2 C26 H26A 110.4 . .
C25 C26 H26A 110.4 . .
O2 C26 H26B 110.4 . .
C25 C26 H26B 110.4 . .
H26A C26 H26B 108.6 . .
C1 C2 H2A 109.5 . .
C1 C2 H2B 109.5 . .
H2A C2 H2B 109.5 . .
C1 C2 H2C 109.5 . .
H2A C2 H2C 109.5 . .
H2B C2 H2C 109.5 . .
O3 Li2 N1 121.44(15) 2_666 .
O3 Li2 O1 98.47(13) 2_666 .
N1 Li2 O1 131.22(16) . .
O3 Li2 N3 103.63(13) 2_666 .
N1 Li2 N3 99.54(12) . .
O1 Li2 N3 96.59(12) . .
O3 Li2 Li1 131.54(16) 2_666 .
N1 Li2 Li1 48.16(9) . .
O1 Li2 Li1 122.70(14) . .
N3 Li2 Li1 51.80(9) . .
O3 Li2 C27 79.77(10) 2_666 .
N1 Li2 C27 118.91(13) . .
O1 Li2 C27 93.04(11) . .
N3 Li2 C27 24.96(6) . .
Li1 Li2 C27 74.14(10) . .
C27 O3 Li2 148.56(14) . 2_666
C27 N3 Li3 114.11(14) . .
C27 N3 Li1 150.71(15) . .
Li3 N3 Li1 75.70(11) . .
C27 N3 Li2 101.69(13) . .
Li3 N3 Li2 143.85(13) . .
Li1 N3 Li2 75.39(11) . .
O2 Li3 N2 140.54(17) . .
O2 Li3 N3 113.31(15) . .
N2 Li3 N3 106.15(14) . .
O2 Li3 Li1 164.88(17) . .
N2 Li3 Li1 52.38(10) . .
N3 Li3 Li1 54.96(10) . .
O2 Li3 C27 95.17(12) . .
N2 Li3 C27 122.65(14) . .
N3 Li3 C27 23.03(6) . .
Li1 Li3 C27 75.58(10) . .
C1 C3 H3A 109.5 . .
C1 C3 H3B 109.5 . .
H3A C3 H3B 109.5 . .
C1 C3 H3C 109.5 . .
H3A C3 H3C 109.5 . .
H3B C3 H3C 109.5 . .
C5 C4 C1 112.35(16) . .
C5 C4 H4A 109.1 . .
C1 C4 H4A 109.1 . .
C5 C4 H4B 109.1 . .
C1 C4 H4B 109.1 . .
H4A C4 H4B 107.9 . .
C6 C5 C4 109.49(15) . .
C6 C5 H5A 109.8 . .
C4 C5 H5A 109.8 . .
C6 C5 H5B 109.8 . .
C4 C5 H5B 109.8 . .
H5A C5 H5B 108.2 . .
C5 C6 C7 112.67(14) . .
C5 C6 H6A 109.1 . .
C7 C6 H6A 109.1 . .
C5 C6 H6B 109.1 . .
C7 C6 H6B 109.1 . .
H6A C6 H6B 107.8 . .
N1 C7 C9 107.18(13) . .
N1 C7 C6 112.07(13) . .
C9 C7 C6 107.14(14) . .
N1 C7 C8 115.01(14) . .
C9 C7 C8 105.97(14) . .
C6 C7 C8 108.98(14) . .
C7 C8 H8A 109.5 . .
C7 C8 H8B 109.5 . .
H8A C8 H8B 109.5 . .
C7 C8 H8C 109.5 . .
H8A C8 H8C 109.5 . .
H8B C8 H8C 109.5 . .
C7 C9 H9A 109.5 . .
C7 C9 H9B 109.5 . .
H9A C9 H9B 109.5 . .
C7 C9 H9C 109.5 . .
H9A C9 H9C 109.5 . .
H9B C9 H9C 109.5 . .
N2 C10 C12 106.94(14) . .
N2 C10 C13 112.82(14) . .
C12 C10 C13 107.04(15) . .
N2 C10 C11 114.60(15) . .
C12 C10 C11 106.85(15) . .
C13 C10 C11 108.16(15) . .
C10 C11 H11A 109.5 . .
C10 C11 H11B 109.5 . .
H11A C11 H11B 109.5 . .
C10 C11 H11C 109.5 . .
H11A C11 H11C 109.5 . .
H11B C11 H11C 109.5 . .
C10 C12 H12A 109.5 . .
C10 C12 H12B 109.5 . .
H12A C12 H12B 109.5 . .
C10 C12 H12C 109.5 . .
H12A C12 H12C 109.5 . .
H12B C12 H12C 109.5 . .
C14 C13 C10 112.30(16) . .
C14 C13 H13A 109.1 . .
C10 C13 H13A 109.1 . .
C14 C13 H13B 109.1 . .
C10 C13 H13B 109.1 . .
H13A C13 H13B 107.9 . .
C15 C14 C13 108.90(15) . .
C15 C14 H14A 109.9 . .
C13 C14 H14A 109.9 . .
C15 C14 H14B 109.9 . .
C13 C14 H14B 109.9 . .
H14A C14 H14B 108.3 . .
C14 C15 C16 112.59(14) . .
C14 C15 H15A 109.1 . .
C16 C15 H15A 109.1 . .
C14 C15 H15B 109.1 . .
C16 C15 H15B 109.1 . .
H15A C15 H15B 107.8 . .
N2 C16 C18 106.79(13) . .
N2 C16 C15 112.53(14) . .
C18 C16 C15 106.86(14) . .
N2 C16 C17 114.44(14) . .
C18 C16 C17 107.09(15) . .
C15 C16 C17 108.71(14) . .
C16 C17 H17A 109.5 . .
C16 C17 H17B 109.5 . .
H17A C17 H17B 109.5 . .
C16 C17 H17C 109.5 . .
H17A C17 H17C 109.5 . .
H17B C17 H17C 109.5 . .
C16 C18 H18A 109.5 . .
C16 C18 H18B 109.5 . .
H18A C18 H18B 109.5 . .
C16 C18 H18C 109.5 . .
H18A C18 H18C 109.5 . .
H18B C18 H18C 109.5 . .
O1 C19 C20 105.94(18) . .
O1 C19 H19A 110.5 . .
C20 C19 H19A 110.5 . .
O1 C19 H19B 110.5 . .
C20 C19 H19B 110.5 . .
H19A C19 H19B 108.7 . .
C21 C20 C19 104.44(16) . .
C21 C20 H20A 110.9 . .
C19 C20 H20A 110.9 . .
C21 C20 H20B 110.9 . .
C19 C20 H20B 110.9 . .
H20A C20 H20B 108.9 . .
C22 C21 C20 100.43(17) . .
C22 C21 H21A 111.7 . .
C20 C21 H21A 111.7 . .
C22 C21 H21B 111.7 . .
C20 C21 H21B 111.7 . .
H21A C21 H21B 109.5 . .
O1 C22 C21 105.39(16) . .
O1 C22 H22A 110.7 . .
C21 C22 H22A 110.7 . .
O1 C22 H22B 110.7 . .
C21 C22 H22B 110.7 . .
H22A C22 H22B 108.8 . .
N3 C27 O3 179.20(17) . .
N3 C27 Li2 53.36(11) . .
O3 C27 Li2 127.32(13) . .
N3 C27 Li3 42.85(11) . .
O3 C27 Li3 136.44(13) . .
Li2 C27 Li3 96.08(10) . .

loop_
_geom_bond_atom_site_label_1
_geom_bond_atom_site_label_2
_geom_bond_distance
_geom_bond_site_symmetry_2
O1 C19 1.438(2) .
O1 C22 1.444(2) .
O1 Li2 2.030(3) .
N1 C7 1.475(2) .
N1 C1 1.480(2) .
N1 Li1 2.029(3) .
N1 Li2 2.030(3) .
C1 C3 1.526(3) .
C1 C4 1.541(2) .
C1 C2 1.552(2) .
Li1 N2 2.088(3) .
Li1 N3 2.198(3) .
Li1 Li3 2.601(4) .
Li1 Li2 2.706(4) .
N2 C10 1.474(2) .
N2 C16 1.476(2) .
N2 Li3 1.930(3) .
O2 C23' 1.425(3) .
O2 C23 1.425(3) .
O2 C26 1.436(3) .
O2 Li3 1.915(3) .
C23 C24 1.495(7) .
C23 H23A 0.9900 .
C23 H23B 0.9900 .
C24 C25 1.567(8) .
C24 H24A 0.9900 .
C24 H24B 0.9900 .
C25 C26 1.472(4) .
C25 H25A 0.9900 .
C25 H25B 0.9900 .
C23' C24' 1.539(5) .
C23' H23C 0.9900 .
C23' H23D 0.9900 .
C24' C25' 1.449(5) .
C24' H24C 0.9900 .
C24' H24D 0.9900 .
C25' C26 1.472(4) .
C25' H25C 0.9900 .
C25' H25D 0.9900 .
C26 H26A 0.9900 .
C26 H26B 0.9900 .
C2 H2A 0.9800 .
C2 H2B 0.9800 .
C2 H2C 0.9800 .
Li2 O3 1.968(3) 2_666
Li2 N3 2.228(3) .
Li2 C27 2.719(3) .
O3 C27 1.208(2) .
O3 Li2 1.968(3) 2_666
N3 C27 1.172(2) .
N3 Li3 2.036(3) .
Li3 C27 2.733(3) .
C3 H3A 0.9800 .
C3 H3B 0.9800 .
C3 H3C 0.9800 .
C4 C5 1.520(3) .
C4 H4A 0.9900 .
C4 H4B 0.9900 .
C5 C6 1.512(3) .
C5 H5A 0.9900 .
C5 H5B 0.9900 .
C6 C7 1.543(2) .
C6 H6A 0.9900 .
C6 H6B 0.9900 .
C7 C9 1.525(2) .
C7 C8 1.549(2) .
C8 H8A 0.9800 .
C8 H8B 0.9800 .
C8 H8C 0.9800 .
C9 H9A 0.9800 .
C9 H9B 0.9800 .
C9 H9C 0.9800 .
C10 C12 1.536(3) .
C10 C13 1.540(2) .
C10 C11 1.551(2) .
C11 H11A 0.9800 .
C11 H11B 0.9800 .
C11 H11C 0.9800 .
C12 H12A 0.9800 .
C12 H12B 0.9800 .
C12 H12C 0.9800 .
C13 C14 1.512(3) .
C13 H13A 0.9900 .
C13 H13B 0.9900 .
C14 C15 1.511(3) .
C14 H14A 0.9900 .
C14 H14B 0.9900 .
C15 C16 1.547(2) .
C15 H15A 0.9900 .
C15 H15B 0.9900 .
C16 C18 1.533(2) .
C16 C17 1.547(2) .
C17 H17A 0.9800 .
C17 H17B 0.9800 .
C17 H17C 0.9800 .
C18 H18A 0.9800 .
C18 H18B 0.9800 .
C18 H18C 0.9800 .
C19 C20 1.528(3) .
C19 H19A 0.9900 .
C19 H19B 0.9900 .
C20 C21 1.523(3) .
C20 H20A 0.9900 .
C20 H20B 0.9900 .
C21 C22 1.488(3) .
C21 H21A 0.9900 .
C21 H21B 0.9900 .
C22 H22A 0.9900 .
C22 H22B 0.9900 .
